data_7106316
loop_
_publ_author_name
'Lei Li'
'Xingxing Wu'
'Junliang Zhang'

_publ_section_title
;
 Lewis Acid - Catalyzed Formal [3+2] Cycloadditions of N-Tosyl Aziridines
 with Electron-rich Alkenes via Selective Carbon-Carbon Bond Cleavage
;
_journal_name_full Chem.Commun.
_journal_page_first 5049
_journal_paper_doi 10.1039/c1cc10926j
_journal_volume 47
_journal_year 2011
_chemical_formula_sum 'C24 H27 N O7 S'
_chemical_formula_weight 473.53
_chemical_name_systematic
;
?
;
_space_group_IT_number 14
_symmetry_cell_setting monoclinic
_symmetry_space_group_name_Hall '-P 2yn'
_symmetry_space_group_name_H-M 'P 1 21/n 1'
_atom_sites_solution_hydrogens geom
_atom_sites_solution_primary direct
_atom_sites_solution_secondary difmap
_audit_creation_method SHELXL-97
_cell_angle_alpha 90.00
_cell_angle_beta 104.0490(10)
_cell_angle_gamma 90.00
_cell_formula_units_Z 4
_cell_length_a 11.3198(5)
_cell_length_b 13.9651(7)
_cell_length_c 14.8228(7)
_cell_measurement_temperature 173(2)
_cell_volume 2273.13(19)
_computing_structure_refinement 'SHELXL-97 (Sheldrick, 1997)'
_computing_structure_solution 'SHELXS-97 (Sheldrick, 1990)'
_diffrn_ambient_temperature 173(2)
_diffrn_measured_fraction_theta_full 0.998
_diffrn_measured_fraction_theta_max 0.998
_diffrn_radiation_monochromator graphite
_diffrn_radiation_source 'fine-focus sealed tube'
_diffrn_radiation_type MoK\a
_diffrn_radiation_wavelength 0.71073
_diffrn_reflns_av_R_equivalents 0.0327
_diffrn_reflns_av_sigmaI/netI 0.0218
_diffrn_reflns_limit_h_max 13
_diffrn_reflns_limit_h_min -13
_diffrn_reflns_limit_k_max 16
_diffrn_reflns_limit_k_min -16
_diffrn_reflns_limit_l_max 16
_diffrn_reflns_limit_l_min -17
_diffrn_reflns_number 25746
_diffrn_reflns_theta_full 25.00
_diffrn_reflns_theta_max 25.00
_diffrn_reflns_theta_min 2.03
_exptl_absorpt_coefficient_mu 0.189
_exptl_absorpt_correction_T_max 0.9597
_exptl_absorpt_correction_T_min 0.9352
_exptl_absorpt_correction_type multi-scan
_exptl_crystal_colour colorless
_exptl_crystal_density_diffrn 1.384
_exptl_crystal_density_method 'not measured'
_exptl_crystal_description block
_exptl_crystal_F_000 1000
_exptl_crystal_size_max 0.36
_exptl_crystal_size_mid 0.24
_exptl_crystal_size_min 0.22
_refine_diff_density_max 0.296
_refine_diff_density_min -0.333
_refine_diff_density_rms 0.046
_refine_ls_extinction_method none
_refine_ls_goodness_of_fit_ref 1.035
_refine_ls_hydrogen_treatment constr
_refine_ls_matrix_type full
_refine_ls_number_parameters 298
_refine_ls_number_reflns 4008
_refine_ls_number_restraints 0
_refine_ls_restrained_S_all 1.035
_refine_ls_R_factor_all 0.0442
_refine_ls_R_factor_gt 0.0381
_refine_ls_shift/su_max 0.001
_refine_ls_shift/su_mean 0.000
_refine_ls_structure_factor_coef Fsqd
_refine_ls_weighting_details 'calc w=1/[\s^2^(Fo^2^)+(0.0583P)^2^+1.2572P] where P=(Fo^2^+2Fc^2^)/3'
_refine_ls_weighting_scheme calc
_refine_ls_wR_factor_gt 0.1032
_refine_ls_wR_factor_ref 0.1100
_reflns_number_gt 3504
_reflns_number_total 4008
_reflns_threshold_expression >2sigma(I)
_cod_data_source_file c1cc10926j.txt
_cod_data_source_block 4a
_cod_original_sg_symbol_H-M P2(1)/n
_cod_database_code 7106316

loop_
_symmetry_equiv_pos_as_xyz
'x, y, z'
'-x+1/2, y+1/2, -z+1/2'
'-x, -y, -z'
'x-1/2, -y-1/2, z-1/2'

loop_
_atom_site_label
_atom_site_type_symbol
_atom_site_fract_x
_atom_site_fract_y
_atom_site_fract_z
_atom_site_U_iso_or_equiv
_atom_site_adp_type
_atom_site_occupancy
_atom_site_symmetry_multiplicity
_atom_site_calc_flag
_atom_site_refinement_flags
_atom_site_disorder_assembly
_atom_site_disorder_group
S1 S 0.54131(4) 0.12432(3) 0.20623(3) 0.03132(15) Uani 1 1 d . . .
O1 O 0.41795(13) 0.12687(10) 0.15229(9) 0.0422(4) Uani 1 1 d . . .
O2 O 0.64040(14) 0.11720(10) 0.16219(10) 0.0440(4) Uani 1 1 d . . .
O3 O 0.23782(12) 0.03282(11) 0.24905(10) 0.0446(4) Uani 1 1 d . . .
O4 O 0.37089(12) 0.07813(10) 0.37871(9) 0.0395(3) Uani 1 1 d . . .
O5 O 0.30213(12) -0.12599(10) 0.16640(10) 0.0431(4) Uani 1 1 d . . .
O6 O 0.47895(11) -0.08318(10) 0.13540(8) 0.0356(3) Uani 1 1 d . . .
O7 O 0.43719(11) -0.18163(8) 0.35698(8) 0.0304(3) Uani 1 1 d . . .
N1 N 0.55026(12) 0.03338(10) 0.27764(9) 0.0247(3) Uani 1 1 d . . .
C1 C 0.56745(16) 0.22881(12) 0.27493(12) 0.0294(4) Uani 1 1 d . . .
C2 C 0.68617(17) 0.26217(13) 0.30623(14) 0.0356(4) Uani 1 1 d . . .
H2A H 0.7519 0.2292 0.2907 0.043 Uiso 1 1 calc R . .
C3 C 0.70693(17) 0.34344(14) 0.35995(15) 0.0387(5) Uani 1 1 d . . .
H3A H 0.7880 0.3662 0.3815 0.046 Uiso 1 1 calc R . .
C4 C 0.61252(18) 0.39311(13) 0.38358(15) 0.0383(5) Uani 1 1 d . . .
C5 C 0.49402(18) 0.35992(14) 0.34956(15) 0.0396(5) Uani 1 1 d . . .
H5A H 0.4280 0.3940 0.3635 0.048 Uiso 1 1 calc R . .
C6 C 0.47112(16) 0.27785(13) 0.29565(13) 0.0345(4) Uani 1 1 d . . .
H6A H 0.3901 0.2554 0.2731 0.041 Uiso 1 1 calc R . .
C7 C 0.6394(2) 0.48051(17) 0.4441(2) 0.0606(7) Uani 1 1 d . . .
H7A H 0.5632 0.5064 0.4543 0.091 Uiso 1 1 calc R . .
H7B H 0.6789 0.5289 0.4135 0.091 Uiso 1 1 calc R . .
H7C H 0.6937 0.4632 0.5041 0.091 Uiso 1 1 calc R . .
C8 C 0.75249(15) 0.04142(12) 0.39166(12) 0.0254(4) Uani 1 1 d . . .
C9 C 0.87271(17) 0.05429(14) 0.38897(14) 0.0378(5) Uani 1 1 d . . .
H9A H 0.9014 0.0272 0.3395 0.045 Uiso 1 1 calc R . .
C10 C 0.95167(19) 0.10611(17) 0.45757(17) 0.0507(6) Uani 1 1 d . . .
H10A H 1.0341 0.1143 0.4550 0.061 Uiso 1 1 calc R . .
C11 C 0.91108(19) 0.14585(16) 0.52948(15) 0.0445(5) Uani 1 1 d . . .
H11A H 0.9652 0.1818 0.5763 0.053 Uiso 1 1 calc R . .
C12 C 0.79224(18) 0.13339(14) 0.53345(14) 0.0374(4) Uani 1 1 d . . .
H12A H 0.7643 0.1602 0.5834 0.045 Uiso 1 1 calc R . .
C13 C 0.71299(17) 0.08186(13) 0.46486(12) 0.0317(4) Uani 1 1 d . . .
H13A H 0.6307 0.0740 0.4678 0.038 Uiso 1 1 calc R . .
C14 C 0.50120(18) -0.23841(13) 0.43553(14) 0.0374(4) Uani 1 1 d . . .
H14A H 0.4566 -0.2992 0.4369 0.045 Uiso 1 1 calc R . .
H14B H 0.5023 -0.2033 0.4937 0.045 Uiso 1 1 calc R . .
C15 C 0.63117(18) -0.26083(13) 0.43170(14) 0.0380(4) Uani 1 1 d . . .
H15A H 0.6298 -0.3036 0.3782 0.046 Uiso 1 1 calc R . .
H15B H 0.6725 -0.2953 0.4891 0.046 Uiso 1 1 calc R . .
C16 C 0.70362(16) -0.17071(13) 0.42215(13) 0.0315(4) Uani 1 1 d . . .
H16A H 0.7176 -0.1320 0.4797 0.038 Uiso 1 1 calc R . .
H16B H 0.7836 -0.1881 0.4109 0.038 Uiso 1 1 calc R . .
C17 C 0.62856(15) -0.11412(12) 0.33989(12) 0.0264(4) Uani 1 1 d . . .
H17A H 0.6182 -0.1555 0.2834 0.032 Uiso 1 1 calc R . .
C18 C 0.50274(15) -0.09644(12) 0.35577(12) 0.0254(4) Uani 1 1 d . . .
H18A H 0.5117 -0.0630 0.4167 0.031 Uiso 1 1 calc R . .
C19 C 0.44339(14) -0.02676(12) 0.27660(11) 0.0237(4) Uani 1 1 d . . .
C20 C 0.66980(15) -0.01525(12) 0.31492(11) 0.0260(4) Uani 1 1 d . . .
H20A H 0.7112 -0.0230 0.2630 0.031 Uiso 1 1 calc R . .
C21 C 0.34619(16) 0.03390(12) 0.30733(12) 0.0276(4) Uani 1 1 d . . .
C22 C 0.1465(2) 0.0903(2) 0.27673(19) 0.0641(7) Uani 1 1 d . . .
H22A H 0.0694 0.0855 0.2295 0.096 Uiso 1 1 calc R . .
H22B H 0.1730 0.1573 0.2830 0.096 Uiso 1 1 calc R . .
H22C H 0.1351 0.0672 0.3365 0.096 Uiso 1 1 calc R . .
C23 C 0.39617(15) -0.08315(13) 0.18589(12) 0.0276(4) Uani 1 1 d . . .
C24 C 0.4445(2) -0.1341(2) 0.04834(16) 0.0624(8) Uani 1 1 d . . .
H24A H 0.5104 -0.1299 0.0162 0.094 Uiso 1 1 calc R . .
H24B H 0.3703 -0.1056 0.0094 0.094 Uiso 1 1 calc R . .
H24C H 0.4293 -0.2015 0.0603 0.094 Uiso 1 1 calc R . .

loop_
_atom_site_aniso_label
_atom_site_aniso_U_11
_atom_site_aniso_U_22
_atom_site_aniso_U_33
_atom_site_aniso_U_23
_atom_site_aniso_U_13
_atom_site_aniso_U_12
S1 0.0367(3) 0.0371(3) 0.0205(2) 0.00614(17) 0.00757(19) -0.00371(18)
O1 0.0455(8) 0.0463(8) 0.0278(7) 0.0098(6) -0.0046(6) -0.0043(6)
O2 0.0559(9) 0.0526(9) 0.0307(7) 0.0039(6) 0.0241(7) -0.0062(7)
O3 0.0295(7) 0.0646(9) 0.0387(8) -0.0093(7) 0.0062(6) 0.0168(6)
O4 0.0419(8) 0.0463(8) 0.0331(7) -0.0112(6) 0.0143(6) 0.0042(6)
O5 0.0274(7) 0.0567(9) 0.0435(8) -0.0179(7) 0.0053(6) -0.0081(6)
O6 0.0257(6) 0.0599(9) 0.0204(6) -0.0134(6) 0.0042(5) 0.0012(6)
O7 0.0290(6) 0.0295(6) 0.0330(7) 0.0023(5) 0.0080(5) -0.0038(5)
N1 0.0244(7) 0.0297(7) 0.0194(7) 0.0019(6) 0.0042(6) -0.0021(6)
C1 0.0306(9) 0.0306(9) 0.0273(9) 0.0103(7) 0.0077(7) -0.0022(7)
C2 0.0282(9) 0.0321(9) 0.0483(11) 0.0096(8) 0.0131(8) -0.0004(7)
C3 0.0275(9) 0.0338(10) 0.0532(13) 0.0087(9) 0.0064(9) -0.0064(8)
C4 0.0406(11) 0.0289(9) 0.0467(12) 0.0074(8) 0.0131(9) -0.0037(8)
C5 0.0346(10) 0.0321(10) 0.0555(13) 0.0060(9) 0.0175(9) 0.0015(8)
C6 0.0249(9) 0.0359(10) 0.0415(11) 0.0098(8) 0.0055(8) -0.0016(7)
C7 0.0626(15) 0.0413(12) 0.0824(18) -0.0124(12) 0.0263(14) -0.0126(11)
C8 0.0263(9) 0.0252(8) 0.0249(9) 0.0011(7) 0.0065(7) -0.0021(7)
C9 0.0288(10) 0.0475(11) 0.0402(11) -0.0150(9) 0.0142(8) -0.0078(8)
C10 0.0307(11) 0.0656(14) 0.0584(14) -0.0244(11) 0.0158(10) -0.0173(10)
C11 0.0398(11) 0.0487(12) 0.0416(12) -0.0173(9) 0.0034(9) -0.0131(9)
C12 0.0413(11) 0.0429(11) 0.0294(10) -0.0102(8) 0.0113(8) -0.0055(8)
C13 0.0291(9) 0.0392(10) 0.0288(9) -0.0034(8) 0.0107(7) -0.0058(8)
C14 0.0442(11) 0.0311(9) 0.0380(11) 0.0083(8) 0.0120(9) -0.0006(8)
C15 0.0413(11) 0.0310(9) 0.0395(11) 0.0040(8) 0.0052(9) 0.0043(8)
C16 0.0294(9) 0.0315(9) 0.0310(10) -0.0021(7) 0.0027(7) 0.0038(7)
C17 0.0256(9) 0.0293(9) 0.0239(9) -0.0056(7) 0.0056(7) -0.0008(7)
C18 0.0275(9) 0.0269(8) 0.0227(9) 0.0002(7) 0.0075(7) -0.0005(7)
C19 0.0229(8) 0.0290(8) 0.0197(8) -0.0009(6) 0.0062(6) -0.0014(6)
C20 0.0235(8) 0.0323(9) 0.0228(8) -0.0022(7) 0.0067(7) 0.0003(7)
C21 0.0295(9) 0.0315(9) 0.0238(9) 0.0021(7) 0.0103(7) 0.0014(7)
C22 0.0395(12) 0.0881(19) 0.0652(16) -0.0150(14) 0.0136(11) 0.0285(13)
C23 0.0211(8) 0.0359(9) 0.0246(9) -0.0039(7) 0.0031(7) 0.0038(7)
C24 0.0384(12) 0.114(2) 0.0308(12) -0.0380(13) 0.0006(9) 0.0101(13)

loop_
_atom_type_symbol
_atom_type_description
_atom_type_scat_dispersion_real
_atom_type_scat_dispersion_imag
_atom_type_scat_source
C C 0.0033 0.0016 'International Tables Vol C Tables 4.2.6.8 and 6.1.1.4'
H H 0.0000 0.0000 'International Tables Vol C Tables 4.2.6.8 and 6.1.1.4'
N N 0.0061 0.0033 'International Tables Vol C Tables 4.2.6.8 and 6.1.1.4'
O O 0.0106 0.0060 'International Tables Vol C Tables 4.2.6.8 and 6.1.1.4'
S S 0.1246 0.1234 'International Tables Vol C Tables 4.2.6.8 and 6.1.1.4'

loop_
_geom_angle_atom_site_label_1
_geom_angle_atom_site_label_2
_geom_angle_atom_site_label_3
_geom_angle
_geom_angle_site_symmetry_1
_geom_angle_site_symmetry_3
_geom_angle_publ_flag
O1 S1 O2 120.87(9) . . ?
O1 S1 N1 106.19(8) . . ?
O2 S1 N1 107.93(8) . . ?
O1 S1 C1 107.84(9) . . ?
O2 S1 C1 106.30(9) . . ?
N1 S1 C1 107.02(8) . . ?
C21 O3 C22 115.07(16) . . ?
C23 O6 C24 115.33(15) . . ?
C18 O7 C14 108.13(13) . . ?
C19 N1 C20 114.40(13) . . ?
C19 N1 S1 120.92(11) . . ?
C20 N1 S1 119.92(11) . . ?
C6 C1 C2 120.64(18) . . ?
C6 C1 S1 120.47(14) . . ?
C2 C1 S1 118.87(14) . . ?
C3 C2 C1 119.04(18) . . ?
C3 C2 H2A 120.5 . . ?
C1 C2 H2A 120.5 . . ?
C2 C3 C4 121.68(18) . . ?
C2 C3 H3A 119.2 . . ?
C4 C3 H3A 119.2 . . ?
C3 C4 C5 118.36(19) . . ?
C3 C4 C7 120.00(19) . . ?
C5 C4 C7 121.65(19) . . ?
C6 C5 C4 120.87(18) . . ?
C6 C5 H5A 119.6 . . ?
C4 C5 H5A 119.6 . . ?
C1 C6 C5 119.36(17) . . ?
C1 C6 H6A 120.3 . . ?
C5 C6 H6A 120.3 . . ?
C4 C7 H7A 109.5 . . ?
C4 C7 H7B 109.5 . . ?
H7A C7 H7B 109.5 . . ?
C4 C7 H7C 109.5 . . ?
H7A C7 H7C 109.5 . . ?
H7B C7 H7C 109.5 . . ?
C9 C8 C13 118.36(16) . . ?
C9 C8 C20 118.75(15) . . ?
C13 C8 C20 122.89(15) . . ?
C8 C9 C10 120.75(18) . . ?
C8 C9 H9A 119.6 . . ?
C10 C9 H9A 119.6 . . ?
C11 C10 C9 120.18(19) . . ?
C11 C10 H10A 119.9 . . ?
C9 C10 H10A 119.9 . . ?
C12 C11 C10 119.83(18) . . ?
C12 C11 H11A 120.1 . . ?
C10 C11 H11A 120.1 . . ?
C11 C12 C13 120.15(18) . . ?
C11 C12 H12A 119.9 . . ?
C13 C12 H12A 119.9 . . ?
C12 C13 C8 120.73(17) . . ?
C12 C13 H13A 119.6 . . ?
C8 C13 H13A 119.6 . . ?
O7 C14 C15 112.51(15) . . ?
O7 C14 H14A 109.1 . . ?
C15 C14 H14A 109.1 . . ?
O7 C14 H14B 109.1 . . ?
C15 C14 H14B 109.1 . . ?
H14A C14 H14B 107.8 . . ?
C14 C15 C16 112.37(15) . . ?
C14 C15 H15A 109.1 . . ?
C16 C15 H15A 109.1 . . ?
C14 C15 H15B 109.1 . . ?
C16 C15 H15B 109.1 . . ?
H15A C15 H15B 107.9 . . ?
C17 C16 C15 107.06(14) . . ?
C17 C16 H16A 110.3 . . ?
C15 C16 H16A 110.3 . . ?
C17 C16 H16B 110.3 . . ?
C15 C16 H16B 110.3 . . ?
H16A C16 H16B 108.6 . . ?
C18 C17 C16 108.75(14) . . ?
C18 C17 C20 104.07(13) . . ?
C16 C17 C20 121.10(14) . . ?
C18 C17 H17A 107.4 . . ?
C16 C17 H17A 107.4 . . ?
C20 C17 H17A 107.4 . . ?
O7 C18 C17 112.48(14) . . ?
O7 C18 C19 114.15(13) . . ?
C17 C18 C19 103.63(13) . . ?
O7 C18 H18A 108.8 . . ?
C17 C18 H18A 108.8 . . ?
C19 C18 H18A 108.8 . . ?
N1 C19 C23 114.35(13) . . ?
N1 C19 C21 109.11(13) . . ?
C23 C19 C21 114.71(13) . . ?
N1 C19 C18 98.44(12) . . ?
C23 C19 C18 109.63(13) . . ?
C21 C19 C18 109.33(13) . . ?
N1 C20 C8 112.35(13) . . ?
N1 C20 C17 101.38(13) . . ?
C8 C20 C17 117.40(14) . . ?
N1 C20 H20A 108.4 . . ?
C8 C20 H20A 108.4 . . ?
C17 C20 H20A 108.4 . . ?
O4 C21 O3 124.42(16) . . ?
O4 C21 C19 120.91(16) . . ?
O3 C21 C19 114.67(14) . . ?
O3 C22 H22A 109.5 . . ?
O3 C22 H22B 109.5 . . ?
H22A C22 H22B 109.5 . . ?
O3 C22 H22C 109.5 . . ?
H22A C22 H22C 109.5 . . ?
H22B C22 H22C 109.5 . . ?
O5 C23 O6 124.81(16) . . ?
O5 C23 C19 124.64(15) . . ?
O6 C23 C19 110.39(13) . . ?
O6 C24 H24A 109.5 . . ?
O6 C24 H24B 109.5 . . ?
H24A C24 H24B 109.5 . . ?
O6 C24 H24C 109.5 . . ?
H24A C24 H24C 109.5 . . ?
H24B C24 H24C 109.5 . . ?

loop_
_geom_bond_atom_site_label_1
_geom_bond_atom_site_label_2
_geom_bond_distance
_geom_bond_site_symmetry_2
_geom_bond_publ_flag
S1 O1 1.4313(14) . ?
S1 O2 1.4317(14) . ?
S1 N1 1.6406(14) . ?
S1 C1 1.7628(19) . ?
O3 C21 1.318(2) . ?
O3 C22 1.445(2) . ?
O4 C21 1.198(2) . ?
O5 C23 1.194(2) . ?
O6 C23 1.334(2) . ?
O6 C24 1.442(2) . ?
O7 C18 1.405(2) . ?
O7 C14 1.449(2) . ?
N1 C19 1.470(2) . ?
N1 C20 1.495(2) . ?
C1 C6 1.384(3) . ?
C1 C2 1.391(3) . ?
C2 C3 1.374(3) . ?
C2 H2A 0.9500 . ?
C3 C4 1.388(3) . ?
C3 H3A 0.9500 . ?
C4 C5 1.393(3) . ?
C4 C7 1.502(3) . ?
C5 C6 1.385(3) . ?
C5 H5A 0.9500 . ?
C6 H6A 0.9500 . ?
C7 H7A 0.9800 . ?
C7 H7B 0.9800 . ?
C7 H7C 0.9800 . ?
C8 C9 1.383(2) . ?
C8 C13 1.390(2) . ?
C8 C20 1.510(2) . ?
C9 C10 1.384(3) . ?
C9 H9A 0.9500 . ?
C10 C11 1.376(3) . ?
C10 H10A 0.9500 . ?
C11 C12 1.372(3) . ?
C11 H11A 0.9500 . ?
C12 C13 1.383(3) . ?
C12 H12A 0.9500 . ?
C13 H13A 0.9500 . ?
C14 C15 1.519(3) . ?
C14 H14A 0.9900 . ?
C14 H14B 0.9900 . ?
C15 C16 1.527(3) . ?
C15 H15A 0.9900 . ?
C15 H15B 0.9900 . ?
C16 C17 1.526(2) . ?
C16 H16A 0.9900 . ?
C16 H16B 0.9900 . ?
C17 C18 1.519(2) . ?
C17 C20 1.531(2) . ?
C17 H17A 1.0000 . ?
C18 C19 1.547(2) . ?
C18 H18A 1.0000 . ?
C19 C23 1.538(2) . ?
C19 C21 1.542(2) . ?
C20 H20A 1.0000 . ?
C22 H22A 0.9800 . ?
C22 H22B 0.9800 . ?
C22 H22C 0.9800 . ?
C24 H24A 0.9800 . ?
C24 H24B 0.9800 . ?
C24 H24C 0.9800 . ?

loop_
_geom_torsion_atom_site_label_1
_geom_torsion_atom_site_label_2
_geom_torsion_atom_site_label_3
_geom_torsion_atom_site_label_4
_geom_torsion
_geom_torsion_site_symmetry_1
_geom_torsion_site_symmetry_2
_geom_torsion_site_symmetry_3
_geom_torsion_site_symmetry_4
_geom_torsion_publ_flag
O1 S1 N1 C19 0.34(15) . . . . ?
O2 S1 N1 C19 -130.62(13) . . . . ?
C1 S1 N1 C19 115.33(13) . . . . ?
O1 S1 N1 C20 154.56(12) . . . . ?
O2 S1 N1 C20 23.60(14) . . . . ?
C1 S1 N1 C20 -90.46(13) . . . . ?
O1 S1 C1 C6 22.48(17) . . . . ?
O2 S1 C1 C6 153.45(14) . . . . ?
N1 S1 C1 C6 -91.40(15) . . . . ?
O1 S1 C1 C2 -156.17(14) . . . . ?
O2 S1 C1 C2 -25.19(16) . . . . ?
N1 S1 C1 C2 89.96(15) . . . . ?
C6 C1 C2 C3 1.5(3) . . . . ?
S1 C1 C2 C3 -179.85(14) . . . . ?
C1 C2 C3 C4 -0.1(3) . . . . ?
C2 C3 C4 C5 -1.5(3) . . . . ?
C2 C3 C4 C7 178.7(2) . . . . ?
C3 C4 C5 C6 1.8(3) . . . . ?
C7 C4 C5 C6 -178.4(2) . . . . ?
C2 C1 C6 C5 -1.2(3) . . . . ?
S1 C1 C6 C5 -179.82(14) . . . . ?
C4 C5 C6 C1 -0.5(3) . . . . ?
C13 C8 C9 C10 0.0(3) . . . . ?
C20 C8 C9 C10 179.70(19) . . . . ?
C8 C9 C10 C11 -0.2(4) . . . . ?
C9 C10 C11 C12 0.5(4) . . . . ?
C10 C11 C12 C13 -0.7(3) . . . . ?
C11 C12 C13 C8 0.5(3) . . . . ?
C9 C8 C13 C12 -0.2(3) . . . . ?
C20 C8 C13 C12 -179.86(17) . . . . ?
C18 O7 C14 C15 -58.05(19) . . . . ?
O7 C14 C15 C16 54.5(2) . . . . ?
C14 C15 C16 C17 -51.9(2) . . . . ?
C15 C16 C17 C18 54.98(18) . . . . ?
C15 C16 C17 C20 175.29(15) . . . . ?
C14 O7 C18 C17 63.76(17) . . . . ?
C14 O7 C18 C19 -178.53(14) . . . . ?
C16 C17 C18 O7 -64.38(17) . . . . ?
C20 C17 C18 O7 165.26(13) . . . . ?
C16 C17 C18 C19 171.85(13) . . . . ?
C20 C17 C18 C19 41.49(16) . . . . ?
C20 N1 C19 C23 -90.80(16) . . . . ?
S1 N1 C19 C23 64.75(17) . . . . ?
C20 N1 C19 C21 139.23(14) . . . . ?
S1 N1 C19 C21 -65.23(16) . . . . ?
C20 N1 C19 C18 25.30(16) . . . . ?
S1 N1 C19 C18 -179.16(11) . . . . ?
O7 C18 C19 N1 -162.31(13) . . . . ?
C17 C18 C19 N1 -39.63(15) . . . . ?
O7 C18 C19 C23 -42.61(18) . . . . ?
C17 C18 C19 C23 80.06(15) . . . . ?
O7 C18 C19 C21 83.94(17) . . . . ?
C17 C18 C19 C21 -153.39(13) . . . . ?
C19 N1 C20 C8 -127.14(14) . . . . ?
S1 N1 C20 C8 77.05(16) . . . . ?
C19 N1 C20 C17 -0.96(17) . . . . ?
S1 N1 C20 C17 -156.77(11) . . . . ?
C9 C8 C20 N1 -133.31(17) . . . . ?
C13 C8 C20 N1 46.3(2) . . . . ?
C9 C8 C20 C17 109.72(19) . . . . ?
C13 C8 C20 C17 -70.7(2) . . . . ?
C18 C17 C20 N1 -24.81(15) . . . . ?
C16 C17 C20 N1 -147.38(15) . . . . ?
C18 C17 C20 C8 97.97(16) . . . . ?
C16 C17 C20 C8 -24.6(2) . . . . ?
C22 O3 C21 O4 0.1(3) . . . . ?
C22 O3 C21 C19 -179.32(18) . . . . ?
N1 C19 C21 O4 -53.1(2) . . . . ?
C23 C19 C21 O4 177.15(16) . . . . ?
C18 C19 C21 O4 53.6(2) . . . . ?
N1 C19 C21 O3 126.40(16) . . . . ?
C23 C19 C21 O3 -3.4(2) . . . . ?
C18 C19 C21 O3 -126.97(16) . . . . ?
C24 O6 C23 O5 4.5(3) . . . . ?
C24 O6 C23 C19 -179.97(18) . . . . ?
N1 C19 C23 O5 -169.87(17) . . . . ?
C21 C19 C23 O5 -42.7(2) . . . . ?
C18 C19 C23 O5 80.7(2) . . . . ?
N1 C19 C23 O6 14.6(2) . . . . ?
C21 C19 C23 O6 141.78(14) . . . . ?
C18 C19 C23 O6 -94.78(16) . . . . ?
